data_4517478
loop_
_publ_author_name
'Sinha, Woormileela'
'Mahammed, Atif'
'Fridman, Natalia'
'Gross, Zeev'

_publ_section_title
;
 Water Oxidation Catalysis by Mono- and Binuclear Iron Corroles
;
_journal_name_full 'ACS Catalysis'
_journal_page_first 3764
_journal_paper_doi 10.1021/acscatal.9b05382
_journal_year 2020
_chemical_formula_moiety 'C84 H24 F30 Fe2 N10, C5 N, C2 H3 N, C2 N'
_chemical_formula_sum 'C93 H27 F30 Fe2 N13'
_chemical_formula_weight 2007.97
_chemical_name_common 'Gross184b (Woormi)'
_space_group_crystal_system triclinic
_space_group_IT_number 2
_space_group_name_Hall '-P 1'
_space_group_name_H-M_alt 'P -1'
_atom_sites_solution_hydrogens geom
_audit_creation_method SHELXL-2014/7
_cell_angle_alpha 73.575(2)
_cell_angle_beta 89.177(3)
_cell_angle_gamma 66.103(4)
_cell_formula_units_Z 2
_cell_length_a 14.7609(10)
_cell_length_b 16.1284(12)
_cell_length_c 20.1218(14)
_cell_measurement_reflns_used 14954
_cell_measurement_temperature 200(2)
_cell_measurement_theta_max 25.190
_cell_measurement_theta_min 1.449
_cell_volume 4173.5(5)
_computing_cell_refinement 'APEX2 v2010.7-0 (Bruker AXS)'
_computing_data_collection 'Bruker Instrument Service v2010.7.0.0'
_computing_data_reduction 'SAINT V7.68A (Bruker AXS, 2009)'
_computing_molecular_graphics 'Olex2 (Dolomanov et al., 2009)'
_computing_publication_material 'Olex2 (Dolomanov et al., 2009)'
_computing_structure_refinement 'SHELXL-2014/7 (Sheldrick, 2014)'
_computing_structure_solution 'SIR2004 (Burla et al., 2007)'
_diffrn_ambient_temperature 200(2)
_diffrn_detector_area_resol_mean 95
_diffrn_measured_fraction_theta_full 0.996
_diffrn_measured_fraction_theta_max 0.996
_diffrn_measurement_device_type 'APEX2 (Bruker AXS)'
_diffrn_measurement_method '\f and \w scans'
_diffrn_radiation_type MoK\a
_diffrn_radiation_wavelength 0.71073
_diffrn_reflns_av_R_equivalents 0.0617
_diffrn_reflns_av_unetI/netI 0.0623
_diffrn_reflns_Laue_measured_fraction_full 0.996
_diffrn_reflns_Laue_measured_fraction_max 0.996
_diffrn_reflns_limit_h_max 17
_diffrn_reflns_limit_h_min -17
_diffrn_reflns_limit_k_max 19
_diffrn_reflns_limit_k_min -19
_diffrn_reflns_limit_l_max 24
_diffrn_reflns_limit_l_min -24
_diffrn_reflns_number 51180
_diffrn_reflns_point_group_measured_fraction_full 0.996
_diffrn_reflns_point_group_measured_fraction_max 0.996
_diffrn_reflns_theta_full 25.190
_diffrn_reflns_theta_max 25.190
_diffrn_reflns_theta_min 1.449
_exptl_absorpt_coefficient_mu 0.473
_exptl_absorpt_correction_T_max 0.900
_exptl_absorpt_correction_T_min 0.861
_exptl_absorpt_correction_type multi-scan
_exptl_absorpt_process_details 'SADABS V2008/1 (Bruker AXS)'
_exptl_crystal_colour 'dark brown'
_exptl_crystal_density_diffrn 1.598
_exptl_crystal_description block
_exptl_crystal_F_000 1996
_exptl_crystal_size_max 0.270
_exptl_crystal_size_mid 0.210
_exptl_crystal_size_min 0.180
_refine_diff_density_max 0.988
_refine_diff_density_min -0.656
_refine_diff_density_rms 0.081
_refine_ls_extinction_method none
_refine_ls_goodness_of_fit_ref 0.968
_refine_ls_hydrogen_treatment constr
_refine_ls_matrix_type full
_refine_ls_number_parameters 1229
_refine_ls_number_reflns 14954
_refine_ls_number_restraints 418
_refine_ls_restrained_S_all 0.956
_refine_ls_R_factor_all 0.0841
_refine_ls_R_factor_gt 0.0539
_refine_ls_shift/su_max 0.014
_refine_ls_shift/su_mean 0.000
_refine_ls_structure_factor_coef Fsqd
_refine_ls_weighting_details 'w=1/[\s^2^(Fo^2^)+(0.1114P)^2^] where P=(Fo^2^+2Fc^2^)/3'
_refine_ls_weighting_scheme calc
_refine_ls_wR_factor_gt 0.1564
_refine_ls_wR_factor_ref 0.1721
_reflns_Friedel_coverage 0.000
_reflns_number_gt 12899
_reflns_number_total 14954
_reflns_threshold_expression 'I > 2\s(I)'
_cod_data_source_file cs9b05382_si_004.cif
_cod_data_source_block Gross184b
_cod_database_code 4517478
_shelx_shelxl_version_number 2014/7
_shelx_space_group_comment
;
The symmetry employed for this shelxl refinement is uniquely defined
by the following loop, which should always be used as a source of
symmetry information in preference to the above space-group names.
They are only intended as comments.
;
_shelx_estimated_absorpt_t_min 0.883
_shelx_estimated_absorpt_t_max 0.920

loop_
_space_group_symop_operation_xyz
'x, y, z'
'-x, -y, -z'

loop_
_atom_site_label
_atom_site_type_symbol
_atom_site_fract_x
_atom_site_fract_y
_atom_site_fract_z
_atom_site_U_iso_or_equiv
_atom_site_adp_type
_atom_site_occupancy
_atom_site_site_symmetry_order
_atom_site_calc_flag
_atom_site_refinement_flags_posn
_atom_site_refinement_flags_adp
_atom_site_refinement_flags_occupancy
_atom_site_disorder_assembly
_atom_site_disorder_group
Fe1 Fe 0.43193(4) 0.84998(4) 0.34177(3) 0.03372(15) Uani 1 1 d . U . . .
Fe2 Fe 0.91804(3) 0.68631(3) 0.70453(2) 0.02765(14) Uani 1 1 d . U . . .
F1 F 0.06708(17) 0.89923(18) 0.24841(13) 0.0602(7) Uani 1 1 d . U . . .
F2 F -0.08930(18) 0.8564(2) 0.24424(15) 0.0780(9) Uani 1 1 d . U . . .
F3 F -0.08108(19) 0.6875(2) 0.32789(14) 0.0750(8) Uani 1 1 d . U . . .
F4 F 0.0881(2) 0.5616(2) 0.41149(16) 0.0815(9) Uani 1 1 d . U . . .
F5 F 0.24617(18) 0.60263(17) 0.41455(16) 0.0708(8) Uani 1 1 d . U . . .
F6 F 0.36349(19) 0.9698(2) 0.07809(13) 0.0695(8) Uani 1 1 d . U . . .
F7 F 0.3896(2) 0.9886(2) -0.05557(14) 0.0902(10) Uani 1 1 d . U . . .
F8 F 0.5568(3) 0.8677(3) -0.09240(14) 0.1046(12) Uani 1 1 d . U . . .
F9 F 0.6990(2) 0.7259(3) 0.00760(17) 0.1075(12) Uani 1 1 d . U . . .
F10 F 0.6729(2) 0.7035(2) 0.14167(15) 0.0804(9) Uani 1 1 d . U . . .
F11 F 0.83493(16) 0.71722(16) 0.46115(12) 0.0525(6) Uani 1 1 d . U . . .
F12 F 0.98913(16) 0.7550(2) 0.48661(13) 0.0671(8) Uani 1 1 d . U . . .
F13 F 0.9713(2) 0.9357(2) 0.44561(15) 0.0762(9) Uani 1 1 d . U . . .
F14 F 0.7975(2) 1.07968(19) 0.37366(15) 0.0733(8) Uani 1 1 d . U . . .
F15 F 0.64196(18) 1.04202(17) 0.35023(13) 0.0583(6) Uani 1 1 d . U . . .
F16 F 0.72300(15) 0.62382(16) 0.50992(11) 0.0438(5) Uani 1 1 d . U . . .
F17 F 0.57776(18) 0.59451(18) 0.45632(13) 0.0609(7) Uani 1 1 d . U . . .
F18 F 0.42424(17) 0.58821(18) 0.52994(15) 0.0653(8) Uani 1 1 d . U . . .
F19 F 0.4128(2) 0.6210(2) 0.65475(16) 0.0848(9) Uani 1 1 d . U . . .
F20 F 0.55596(19) 0.6557(2) 0.70779(13) 0.0696(8) Uani 1 1 d . U . . .
F21 F 0.9343(14) 0.4551(13) 0.9661(10) 0.167(10) Uani 0.5 1 d . U P A 1
F21A F 0.9707(10) 0.4558(12) 0.9703(8) 0.075(3) Uani 0.5 1 d . U P A 2
F22 F 1.0120(7) 0.2821(6) 1.0646(4) 0.0909(18) Uani 0.5 1 d . U P B 1
F22A F 1.0571(6) 0.2899(7) 1.0730(4) 0.085(3) Uani 0.5 1 d . U P B 2
F23 F 1.1493(2) 0.12817(18) 1.03676(14) 0.0833(9) Uani 1 1 d . U . . .
F24 F 1.1832(10) 0.1361(9) 0.9029(6) 0.053(2) Uani 0.5 1 d . U P C 1
F24A F 1.2007(12) 0.1482(11) 0.9093(10) 0.160(8) Uani 0.5 1 d . U P C 2
F25 F 1.1106(11) 0.3074(9) 0.8025(6) 0.054(2) Uani 0.5 1 d . U P D 1
F25A F 1.1270(12) 0.3130(11) 0.8103(7) 0.127(6) Uani 0.5 1 d . U P D 2
F26 F 1.0134(2) 0.8932(2) 0.85209(15) 0.0770(8) Uani 1 1 d . U . . .
F27 F 1.1369(3) 0.9641(3) 0.88541(19) 0.1155(13) Uani 1 1 d . U . . .
F28 F 1.3226(3) 0.9105(3) 0.84565(19) 0.1242(15) Uani 1 1 d . U . . .
F29 F 1.3850(2) 0.7839(3) 0.7717(2) 0.1085(12) Uani 1 1 d . U . . .
F30 F 1.26073(19) 0.7156(2) 0.73641(16) 0.0769(8) Uani 1 1 d . U . . .
N1 N 0.3849(2) 0.8065(2) 0.27658(16) 0.0415(8) Uani 1 1 d . U . . .
N2 N 0.5504(2) 0.8386(2) 0.30037(15) 0.0368(7) Uani 1 1 d . U . . .
N3 N 0.48856(19) 0.8534(2) 0.42376(14) 0.0298(6) Uani 1 1 d . U . . .
N4 N 0.3437(2) 0.8222(2) 0.40314(15) 0.0328(7) Uani 1 1 d . U . . .
N5 N 0.3547(2) 0.9987(2) 0.28639(15) 0.0428(8) Uani 1 1 d . U . . .
N6 N 0.8695(2) 0.5904(2) 0.73133(14) 0.0308(7) Uani 1 1 d . U . . .
N7 N 1.0099(2) 0.6359(2) 0.78658(15) 0.0331(7) Uani 1 1 d . U . . .
N8 N 0.9274(2) 0.8027(2) 0.68715(14) 0.0297(6) Uani 1 1 d . U . . .
N9 N 0.8054(2) 0.76244(19) 0.63809(14) 0.0278(6) Uani 1 1 d . U . . .
N10 N 1.0304(2) 0.6240(2) 0.64341(15) 0.0349(7) Uani 1 1 d . U . . .
C1 C 0.2473(3) 0.7780(3) 0.3366(2) 0.0387(9) Uani 1 1 d . U . . .
C2 C 0.3038(3) 0.7824(3) 0.2805(2) 0.0446(10) Uani 1 1 d . U . . .
C3 C 0.2905(3) 0.7621(3) 0.2173(2) 0.0555(12) Uani 1 1 d . U . . .
H3 H 0.2415 0.7425 0.2062 0.067 Uiso 1 1 calc R U . . .
C4 C 0.3600(3) 0.7758(4) 0.1762(2) 0.0555(12) Uani 1 1 d . U . . .
H4 H 0.3677 0.7683 0.1310 0.067 Uiso 1 1 calc R U . . .
C5 C 0.4193(3) 0.8033(3) 0.2131(2) 0.0471(10) Uani 1 1 d . U . . .
C6 C 0.4993(3) 0.8255(3) 0.1904(2) 0.0460(10) Uani 1 1 d . U . . .
C7 C 0.5620(3) 0.8408(3) 0.23176(19) 0.0423(10) Uani 1 1 d . U . . .
C8 C 0.6479(3) 0.8588(3) 0.2131(2) 0.0484(11) Uani 1 1 d . U . . .
H8 H 0.6727 0.8636 0.1690 0.058 Uiso 1 1 calc R U . . .
C9 C 0.6870(3) 0.8676(3) 0.26932(19) 0.0458(10) Uani 1 1 d . U . . .
H9 H 0.7444 0.8798 0.2717 0.055 Uiso 1 1 calc R U . . .
C10 C 0.6281(2) 0.8557(3) 0.32449(18) 0.0353(8) Uani 1 1 d . U . . .
C11 C 0.6433(2) 0.8609(3) 0.39154(17) 0.0310(8) Uani 1 1 d . U . . .
C12 C 0.5767(2) 0.8557(2) 0.44186(17) 0.0279(7) Uani 1 1 d . U . . .
C13 C 0.5810(2) 0.8491(2) 0.51496(17) 0.0283(7) Uani 1 1 d . U . . .
C14 C 0.4924(2) 0.8460(2) 0.53718(17) 0.0297(8) Uani 1 1 d . U . . .
H14 H 0.4727 0.8444 0.5825 0.036 Uiso 1 1 calc R U . . .
C15 C 0.4370(2) 0.8457(2) 0.48109(17) 0.0288(7) Uani 1 1 d . U . . .
C16 C 0.3527(2) 0.8300(2) 0.46901(18) 0.0307(8) Uani 1 1 d . U . . .
C17 C 0.2773(3) 0.8102(3) 0.50524(19) 0.0355(8) Uani 1 1 d . U . . .
H17 H 0.2650 0.8111 0.5516 0.043 Uiso 1 1 calc R U . . .
C18 C 0.2253(3) 0.7895(3) 0.46137(19) 0.0354(8) Uani 1 1 d . U . . .
H18 H 0.1703 0.7736 0.4719 0.043 Uiso 1 1 calc R U . . .
C19 C 0.2676(3) 0.7960(3) 0.39748(19) 0.0349(8) Uani 1 1 d . U . . .
C20 C 0.1614(3) 0.7534(3) 0.3316(2) 0.0380(9) Uani 1 1 d . U . . .
C21 C 0.0750(3) 0.8144(3) 0.2895(2) 0.0411(9) Uani 1 1 d . U . . .
C22 C -0.0062(3) 0.7932(3) 0.2867(2) 0.0487(10) Uani 1 1 d . U . . .
C23 C -0.0018(3) 0.7083(3) 0.3281(2) 0.0502(10) Uani 1 1 d . U . . .
C24 C 0.0840(3) 0.6445(3) 0.3714(2) 0.0521(11) Uani 1 1 d . U . . .
C25 C 0.1637(3) 0.6667(3) 0.3725(2) 0.0458(10) Uani 1 1 d . U . . .
C26 C 0.5165(3) 0.8348(3) 0.1154(2) 0.0478(10) Uani 1 1 d . U . . .
C27 C 0.4465(3) 0.9065(3) 0.0627(2) 0.0514(11) Uani 1 1 d . U . . .
C28 C 0.4590(4) 0.9183(4) -0.0070(2) 0.0597(12) Uani 1 1 d . U . . .
C29 C 0.5439(4) 0.8570(5) -0.0255(2) 0.0712(14) Uani 1 1 d . U . . .
C30 C 0.6152(4) 0.7860(4) 0.0253(3) 0.0684(14) Uani 1 1 d . U . . .
C31 C 0.6010(3) 0.7750(4) 0.0947(2) 0.0597(12) Uani 1 1 d . U . . .
C32 C 0.7316(3) 0.8786(3) 0.40574(17) 0.0321(8) Uani 1 1 d . U . . .
C33 C 0.8224(3) 0.8076(3) 0.43929(18) 0.0358(8) Uani 1 1 d . U . . .
C34 C 0.9022(3) 0.8267(3) 0.4526(2) 0.0439(10) Uani 1 1 d . U . . .
C35 C 0.8942(3) 0.9176(3) 0.4316(2) 0.0483(10) Uani 1 1 d . U . . .
C36 C 0.8062(3) 0.9898(3) 0.3966(2) 0.0473(10) Uani 1 1 d . U . . .
C37 C 0.7263(3) 0.9697(3) 0.38438(19) 0.0410(9) Uani 1 1 d . U . . .
C38 C 0.3942(3) 1.0587(3) 0.2893(2) 0.0492(10) Uani 1 1 d . U . . .
H38 H 0.4529 1.0357 0.3203 0.059 Uiso 1 1 calc R U . . .
C39 C 0.3532(4) 1.1529(4) 0.2492(2) 0.0661(13) Uani 1 1 d . U . . .
H39 H 0.3831 1.1940 0.2523 0.079 Uiso 1 1 calc R U . . .
C40 C 0.2673(4) 1.1862(4) 0.2041(2) 0.0725(15) Uani 1 1 d . U . . .
H40 H 0.2374 1.2505 0.1754 0.087 Uiso 1 1 calc R U . . .
C41 C 0.2269(3) 1.1248(4) 0.2020(2) 0.0669(14) Uani 1 1 d . U . . .
H41 H 0.1678 1.1463 0.1717 0.080 Uiso 1 1 calc R U . . .
C42 C 0.2710(3) 1.0318(4) 0.2433(2) 0.0544(11) Uani 1 1 d . U . . .
H42 H 0.2415 0.9899 0.2413 0.065 Uiso 1 1 calc R U . . .
C44 C 0.7907(3) 0.5862(3) 0.69673(18) 0.0320(8) Uani 1 1 d . U . . .
C45 C 0.7885(3) 0.4966(3) 0.72945(19) 0.0390(9) Uani 1 1 d . U . . .
H45 H 0.7426 0.4749 0.7163 0.047 Uiso 1 1 calc R U . . .
C46 C 0.8637(3) 0.4473(3) 0.7830(2) 0.0417(9) Uani 1 1 d . U . . .
H46 H 0.8794 0.3853 0.8138 0.050 Uiso 1 1 calc R U . . .
C47 C 0.9145(3) 0.5057(3) 0.78436(17) 0.0342(8) Uani 1 1 d . U . . .
C48 C 0.9966(3) 0.4840(3) 0.83103(18) 0.0360(8) Uani 1 1 d . U . . .
C49 C 1.0415(3) 0.5456(3) 0.83185(18) 0.0366(8) Uani 1 1 d . U . . .
C50 C 1.1259(3) 0.5264(3) 0.8769(2) 0.0460(10) Uani 1 1 d . U . . .
H50 H 1.1628 0.4686 0.9126 0.055 Uiso 1 1 calc R U . . .
C51 C 1.1441(3) 0.6058(3) 0.8596(2) 0.0460(10) Uani 1 1 d . U . . .
H51 H 1.1958 0.6132 0.8813 0.055 Uiso 1 1 calc R U . . .
C52 C 1.0725(3) 0.6753(3) 0.80367(18) 0.0346(8) Uani 1 1 d . U . . .
C53 C 1.0628(3) 0.7675(3) 0.77030(19) 0.0358(8) Uani 1 1 d . U . . .
C54 C 0.9907(3) 0.8314(2) 0.71417(18) 0.0308(8) Uani 1 1 d . U . . .
C55 C 0.9650(3) 0.9273(3) 0.67561(19) 0.0358(8) Uani 1 1 d . U . . .
H55 H 0.9970 0.9653 0.6825 0.043 Uiso 1 1 calc R U . . .
C56 C 0.8859(3) 0.9564(3) 0.62625(19) 0.0353(8) Uani 1 1 d . U . . .
H56 H 0.8534 1.0177 0.5932 0.042 Uiso 1 1 calc R U . . .
C57 C 0.8625(2) 0.8780(2) 0.63412(17) 0.0297(8) Uani 1 1 d . U . . .
C58 C 0.7915(2) 0.8548(2) 0.60706(17) 0.0281(7) Uani 1 1 d . U . . .
C59 C 0.7054(2) 0.9002(2) 0.55780(17) 0.0289(7) Uani 1 1 d . U . . .
H59 H 0.6787 0.9645 0.5288 0.035 Uiso 1 1 calc R U . . .
C60 C 0.6674(2) 0.8348(2) 0.55945(16) 0.0270(7) Uani 1 1 d . U . . .
C61 C 0.7295(2) 0.7477(2) 0.61212(16) 0.0267(7) Uani 1 1 d . U . . .
C62 C 0.7250(2) 0.6593(2) 0.64029(17) 0.0293(8) Uani 1 1 d . U . . .
C63 C 0.6456(2) 0.6391(2) 0.61148(18) 0.0302(8) Uani 1 1 d . U . . .
C64 C 0.6477(2) 0.6228(2) 0.54758(19) 0.0325(8) Uani 1 1 d . U . . .
C65 C 0.5742(3) 0.6067(3) 0.5198(2) 0.0401(9) Uani 1 1 d . U . . .
C66 C 0.4957(3) 0.6039(3) 0.5571(2) 0.0459(10) Uani 1 1 d . U . . .
C67 C 0.4909(3) 0.6197(3) 0.6203(2) 0.0495(10) Uani 1 1 d . U . . .
C68 C 0.5654(3) 0.6367(3) 0.6467(2) 0.0432(9) Uani 1 1 d . U . . .
C69 C 1.0369(3) 0.3892(3) 0.88522(19) 0.0391(9) Uani 1 1 d . U . . .
C70 C 1.0963(3) 0.3062(3) 0.8705(2) 0.0476(10) Uani 1 1 d . U . . .
C71 C 1.1338(3) 0.2189(3) 0.9204(2) 0.0552(11) Uani 1 1 d . U . . .
C72 C 1.1129(3) 0.2130(3) 0.9873(2) 0.0524(11) Uani 1 1 d . U . . .
C73 C 1.0547(5) 0.2918(4) 1.0033(2) 0.0909(18) Uani 1 1 d . U . . .
C74 C 1.0170(4) 0.3786(3) 0.9516(2) 0.0628(13) Uani 1 1 d . U . . .
C75 C 1.1343(3) 0.8003(3) 0.7942(2) 0.0417(9) Uani 1 1 d . U . . .
C76 C 1.1050(4) 0.8648(3) 0.8318(2) 0.0527(11) Uani 1 1 d . U . . .
C77 C 1.1670(5) 0.9015(4) 0.8493(3) 0.0725(14) Uani 1 1 d . U . . .
C78 C 1.2618(5) 0.8740(4) 0.8294(3) 0.0767(15) Uani 1 1 d . U . . .
C79 C 1.2932(4) 0.8098(4) 0.7915(3) 0.0724(14) Uani 1 1 d . U . . .
C80 C 1.2296(3) 0.7745(3) 0.7749(2) 0.0534(11) Uani 1 1 d . U . . .
C81 C 1.1116(3) 0.6423(3) 0.6376(2) 0.0465(10) Uani 1 1 d . U . . .
H81 H 1.1149 0.6877 0.6579 0.056 Uiso 1 1 calc R U . . .
C82 C 1.1893(3) 0.5995(4) 0.6042(3) 0.0675(14) Uani 1 1 d . U . . .
H82 H 1.2440 0.6167 0.5991 0.081 Uiso 1 1 calc R U . . .
C83 C 1.1865(4) 0.5309(5) 0.5781(4) 0.101(2) Uani 1 1 d . U . . .
H83 H 1.2417 0.4962 0.5575 0.122 Uiso 1 1 calc R U . . .
C84 C 1.1030(5) 0.5124(5) 0.5821(4) 0.105(2) Uani 1 1 d . U . . .
H84 H 1.0984 0.4666 0.5628 0.126 Uiso 1 1 calc R U . . .
C85 C 1.0270(4) 0.5616(3) 0.6144(3) 0.0619(13) Uani 1 1 d . U . . .
H85 H 0.9686 0.5502 0.6161 0.074 Uiso 1 1 calc R U . . .
N11 N 1.0801(5) -0.2043(5) 1.1017(4) 0.140(3) Uani 1 1 d . U . . .
C86 C 1.0950(5) -0.1393(5) 1.0847(4) 0.095(2) Uani 1 1 d . U . . .
C87 C 1.1224(5) -0.0601(4) 1.0628(3) 0.102(2) Uani 1 1 d . U . . .
H87A H 1.1750 -0.0736 1.0319 0.152 Uiso 1 1 calc R U . . .
H87B H 1.1468 -0.0505 1.1037 0.152 Uiso 1 1 calc R U . . .
H87C H 1.0640 -0.0025 1.0376 0.152 Uiso 1 1 calc R U . . .
N12 N 0.3337(7) 0.7638(7) 0.0029(5) 0.187(3) Uiso 1 1 d . . . . .
C88 C 0.2900(13) 0.7096(13) 0.0170(8) 0.260(7) Uiso 1 1 d . . . . .
C89 C 0.2630(16) 0.6217(17) 0.0441(11) 0.355(11) Uiso 1 1 d . . . . .
C91 C 0.5661(9) 0.4435(13) 0.7602(9) 0.39(2) Uiso 0.5 1 d G . P . .
C92 C 0.5301(13) 0.4175(13) 0.7095(8) 0.244(12) Uiso 0.5 1 d G . P . .
C93 C 0.4353(14) 0.4189(10) 0.7101(6) 0.175(8) Uiso 0.5 1 d G . P . .
C94 C 0.3765(9) 0.4463(9) 0.7613(8) 0.164(7) Uiso 0.5 1 d G . P . .
N13 N 0.4125(9) 0.4722(8) 0.8120(6) 0.143(5) Uiso 0.5 1 d G . P . .
C90 C 0.5073(10) 0.4708(9) 0.8114(7) 0.132(5) Uiso 0.5 1 d G . P . .
C99 C 1.5888(12) 0.6531(9) 0.8781(7) 0.152(6) Uiso 0.5 1 d G . P . .
N14 N 1.5368(9) 0.6510(11) 0.9362(10) 0.187(7) Uiso 0.5 1 d G . P . .
C95 C 1.5820(16) 0.5816(15) 0.9994(8) 0.249(12) Uiso 0.5 1 d G . P . .
C96 C 1.6793(17) 0.5141(14) 1.0046(8) 0.73(6) Uiso 0.5 1 d G . P . .
C97 C 1.7314(10) 0.5161(12) 0.9465(11) 0.42(3) Uiso 0.5 1 d G . P . .
C98 C 1.6862(12) 0.5856(12) 0.8832(8) 0.145(6) Uiso 0.5 1 d G . P . .

loop_
_atom_site_aniso_label
_atom_site_aniso_U_11
_atom_site_aniso_U_22
_atom_site_aniso_U_33
_atom_site_aniso_U_23
_atom_site_aniso_U_13
_atom_site_aniso_U_12
Fe1 0.0240(3) 0.0527(4) 0.0284(3) -0.0143(2) 0.0032(2) -0.0186(2)
Fe2 0.0284(3) 0.0289(3) 0.0249(3) -0.0045(2) -0.0015(2) -0.0136(2)
F1 0.0468(14) 0.0601(16) 0.0706(17) -0.0038(13) -0.0058(13) -0.0296(13)
F2 0.0360(14) 0.096(2) 0.087(2) 0.0018(17) -0.0109(14) -0.0314(15)
F3 0.0666(17) 0.111(2) 0.0757(19) -0.0226(17) 0.0070(15) -0.0687(18)
F4 0.096(2) 0.0612(18) 0.099(2) -0.0095(16) -0.0089(18) -0.0543(17)
F5 0.0511(15) 0.0448(15) 0.104(2) -0.0128(14) -0.0199(15) -0.0129(13)
F6 0.0540(16) 0.088(2) 0.0581(16) -0.0295(15) -0.0020(13) -0.0163(15)
F7 0.108(2) 0.111(3) 0.0472(16) -0.0069(16) -0.0186(17) -0.052(2)
F8 0.126(3) 0.189(4) 0.0395(16) -0.052(2) 0.0308(17) -0.095(3)
F9 0.072(2) 0.180(4) 0.085(2) -0.083(2) 0.0363(18) -0.040(2)
F10 0.0538(17) 0.104(2) 0.0637(18) -0.0338(17) 0.0026(14) -0.0079(16)
F11 0.0378(13) 0.0479(14) 0.0618(15) 0.0001(12) -0.0063(11) -0.0189(11)
F12 0.0310(13) 0.092(2) 0.0672(17) -0.0058(15) -0.0096(12) -0.0265(13)
F13 0.0657(17) 0.118(2) 0.0767(19) -0.0268(17) 0.0073(15) -0.0709(18)
F14 0.100(2) 0.0656(17) 0.0800(19) -0.0277(15) 0.0227(17) -0.0562(17)
F15 0.0536(15) 0.0467(14) 0.0606(16) -0.0086(12) 0.0016(13) -0.0121(12)
F16 0.0410(12) 0.0550(14) 0.0450(13) -0.0246(11) 0.0129(10) -0.0235(11)
F17 0.0551(15) 0.0715(17) 0.0691(17) -0.0431(14) -0.0024(13) -0.0244(13)
F18 0.0397(13) 0.0574(16) 0.108(2) -0.0276(15) -0.0132(14) -0.0270(12)
F19 0.0568(17) 0.137(3) 0.088(2) -0.032(2) 0.0259(15) -0.0687(19)
F20 0.0613(16) 0.121(2) 0.0487(15) -0.0321(15) 0.0240(13) -0.0557(17)
F21 0.29(2) 0.046(5) 0.078(10) -0.005(6) 0.090(12) 0.008(10)
F21A 0.093(5) 0.057(5) 0.029(4) -0.012(4) 0.001(4) 0.012(4)
F22 0.144(5) 0.054(2) 0.034(2) 0.0023(18) 0.020(3) -0.013(3)
F22A 0.092(6) 0.093(5) 0.035(3) 0.003(3) -0.005(4) -0.019(4)
F23 0.098(2) 0.0456(16) 0.0630(18) 0.0185(13) 0.0042(16) -0.0106(15)
F24 0.067(5) 0.028(3) 0.058(5) -0.012(3) 0.008(3) -0.016(3)
F24A 0.146(13) 0.067(8) 0.145(12) 0.018(7) 0.088(10) 0.039(7)
F25 0.081(6) 0.044(5) 0.036(4) -0.020(3) 0.003(3) -0.019(5)
F25A 0.107(9) 0.090(10) 0.076(7) 0.028(5) 0.061(7) 0.026(6)
F26 0.087(2) 0.083(2) 0.083(2) -0.0549(17) 0.0195(17) -0.0371(17)
F27 0.175(4) 0.105(3) 0.107(3) -0.066(2) -0.005(3) -0.075(3)
F28 0.156(3) 0.142(3) 0.119(3) -0.014(2) -0.041(3) -0.121(3)
F29 0.0569(19) 0.135(3) 0.145(3) -0.031(3) 0.004(2) -0.059(2)
F30 0.0505(16) 0.089(2) 0.107(2) -0.0536(19) 0.0208(16) -0.0294(15)
N1 0.0286(16) 0.070(2) 0.0353(17) -0.0244(17) 0.0072(14) -0.0242(16)
N2 0.0290(16) 0.059(2) 0.0271(16) -0.0179(15) 0.0054(13) -0.0201(15)
N3 0.0221(14) 0.0400(17) 0.0256(15) -0.0067(13) 0.0022(12) -0.0135(13)
N4 0.0251(15) 0.0429(18) 0.0348(16) -0.0145(14) 0.0050(13) -0.0166(14)
N5 0.0327(17) 0.062(2) 0.0272(16) -0.0119(15) 0.0059(14) -0.0148(16)
N6 0.0312(16) 0.0323(16) 0.0253(15) -0.0018(13) -0.0012(12) -0.0141(13)
N7 0.0351(16) 0.0312(16) 0.0322(16) -0.0062(13) -0.0032(13) -0.0151(14)
N8 0.0305(15) 0.0303(16) 0.0269(15) -0.0055(13) -0.0031(12) -0.0133(13)
N9 0.0299(15) 0.0296(15) 0.0236(14) -0.0041(12) 0.0007(12) -0.0147(13)
N10 0.0354(16) 0.0393(18) 0.0374(17) -0.0126(14) 0.0047(14) -0.0221(14)
C1 0.0263(19) 0.050(2) 0.047(2) -0.0207(19) 0.0041(17) -0.0181(18)
C2 0.031(2) 0.068(3) 0.043(2) -0.025(2) 0.0014(17) -0.023(2)
C3 0.043(2) 0.083(3) 0.061(3) -0.040(3) 0.006(2) -0.034(2)
C4 0.043(2) 0.095(4) 0.045(2) -0.039(2) 0.009(2) -0.033(2)
C5 0.035(2) 0.080(3) 0.036(2) -0.027(2) 0.0057(17) -0.027(2)
C6 0.031(2) 0.077(3) 0.034(2) -0.022(2) 0.0038(17) -0.023(2)
C7 0.031(2) 0.069(3) 0.0278(19) -0.0169(19) 0.0046(16) -0.021(2)
C8 0.034(2) 0.086(3) 0.032(2) -0.019(2) 0.0110(17) -0.030(2)
C9 0.030(2) 0.080(3) 0.035(2) -0.018(2) 0.0086(17) -0.030(2)
C10 0.0236(18) 0.052(2) 0.0285(18) -0.0098(17) 0.0007(15) -0.0152(17)
C11 0.0246(17) 0.039(2) 0.0258(18) -0.0049(16) -0.0004(14) -0.0134(16)
C12 0.0241(17) 0.0323(19) 0.0241(17) -0.0036(15) -0.0025(14) -0.0117(15)
C13 0.0269(18) 0.0282(18) 0.0260(17) -0.0065(15) 0.0004(14) -0.0088(15)
C14 0.0264(18) 0.0321(19) 0.0240(17) -0.0069(15) 0.0020(14) -0.0069(15)
C15 0.0230(17) 0.0289(19) 0.0297(18) -0.0072(15) 0.0015(14) -0.0072(15)
C16 0.0267(18) 0.034(2) 0.0282(18) -0.0070(16) 0.0039(15) -0.0114(16)
C17 0.0285(19) 0.042(2) 0.034(2) -0.0101(17) 0.0090(16) -0.0137(17)
C18 0.0247(18) 0.037(2) 0.044(2) -0.0098(17) 0.0072(16) -0.0136(16)
C19 0.0251(18) 0.038(2) 0.042(2) -0.0115(17) 0.0032(16) -0.0146(16)
C20 0.0280(19) 0.044(2) 0.049(2) -0.0224(18) 0.0052(17) -0.0165(17)
C21 0.034(2) 0.046(2) 0.048(2) -0.0158(19) 0.0056(18) -0.0210(18)
C22 0.028(2) 0.066(3) 0.052(3) -0.016(2) 0.0005(19) -0.021(2)
C23 0.045(2) 0.073(3) 0.054(3) -0.026(2) 0.010(2) -0.040(2)
C24 0.062(3) 0.049(3) 0.059(3) -0.018(2) 0.003(2) -0.036(2)
C25 0.040(2) 0.043(2) 0.059(3) -0.021(2) 0.000(2) -0.0173(19)
C26 0.037(2) 0.082(3) 0.037(2) -0.030(2) 0.0094(18) -0.029(2)
C27 0.043(2) 0.080(3) 0.040(2) -0.024(2) 0.0009(19) -0.029(2)
C28 0.063(3) 0.091(4) 0.037(2) -0.018(2) -0.002(2) -0.044(3)
C29 0.080(3) 0.127(5) 0.037(2) -0.038(3) 0.018(2) -0.064(3)
C30 0.051(3) 0.113(4) 0.055(3) -0.049(3) 0.023(2) -0.033(3)
C31 0.042(2) 0.094(4) 0.046(2) -0.032(2) 0.004(2) -0.024(2)
C32 0.0305(19) 0.045(2) 0.0231(18) -0.0085(16) 0.0046(15) -0.0195(17)
C33 0.034(2) 0.048(2) 0.0301(19) -0.0080(17) 0.0047(16) -0.0240(18)
C34 0.028(2) 0.064(3) 0.039(2) -0.010(2) 0.0008(17) -0.0223(19)
C35 0.048(2) 0.075(3) 0.043(2) -0.021(2) 0.011(2) -0.044(2)
C36 0.063(3) 0.055(3) 0.044(2) -0.021(2) 0.018(2) -0.041(2)
C37 0.039(2) 0.048(2) 0.034(2) -0.0126(18) 0.0056(18) -0.0165(19)
C38 0.045(2) 0.057(3) 0.044(2) -0.013(2) 0.007(2) -0.021(2)
C39 0.074(3) 0.064(3) 0.057(3) -0.015(3) 0.023(3) -0.028(3)
C40 0.065(3) 0.070(3) 0.045(3) 0.000(2) 0.012(2) -0.004(3)
C41 0.043(3) 0.086(4) 0.040(3) -0.004(3) -0.004(2) -0.006(3)
C42 0.033(2) 0.081(3) 0.036(2) -0.013(2) -0.0032(18) -0.013(2)
C44 0.0313(19) 0.037(2) 0.0294(19) -0.0067(16) 0.0021(15) -0.0177(16)
C45 0.039(2) 0.038(2) 0.041(2) -0.0036(17) 0.0001(18) -0.0226(18)
C46 0.048(2) 0.038(2) 0.039(2) 0.0002(17) -0.0013(18) -0.0246(19)
C47 0.039(2) 0.034(2) 0.0254(18) 0.0001(15) -0.0011(15) -0.0171(17)
C48 0.037(2) 0.035(2) 0.0307(19) -0.0010(16) -0.0017(16) -0.0148(17)
C49 0.038(2) 0.038(2) 0.0276(19) -0.0033(16) -0.0044(16) -0.0138(17)
C50 0.045(2) 0.045(2) 0.038(2) 0.0002(18) -0.0127(18) -0.017(2)
C51 0.047(2) 0.048(2) 0.039(2) -0.0093(19) -0.0158(19) -0.018(2)
C52 0.035(2) 0.038(2) 0.0304(19) -0.0104(16) -0.0051(16) -0.0152(17)
C53 0.035(2) 0.040(2) 0.036(2) -0.0159(17) 0.0006(16) -0.0159(17)
C54 0.0303(18) 0.0324(19) 0.0327(19) -0.0126(15) 0.0013(15) -0.0141(16)
C55 0.040(2) 0.035(2) 0.040(2) -0.0138(17) 0.0029(17) -0.0215(18)
C56 0.037(2) 0.0301(19) 0.038(2) -0.0065(16) 0.0023(17) -0.0155(17)
C57 0.0314(19) 0.0290(19) 0.0276(18) -0.0080(15) 0.0016(15) -0.0120(16)
C58 0.0299(18) 0.0291(19) 0.0252(18) -0.0066(15) 0.0033(14) -0.0134(15)
C59 0.0302(18) 0.0292(18) 0.0236(17) -0.0059(15) -0.0004(15) -0.0101(15)
C60 0.0263(17) 0.0321(19) 0.0216(17) -0.0090(14) 0.0040(14) -0.0106(15)
C61 0.0241(17) 0.0335(19) 0.0219(17) -0.0085(14) 0.0023(14) -0.0115(15)
C62 0.0269(18) 0.036(2) 0.0264(18) -0.0090(15) 0.0044(14) -0.0155(16)
C63 0.0273(18) 0.0289(19) 0.0332(19) -0.0042(16) -0.0004(15) -0.0140(15)
C64 0.0252(18) 0.0296(19) 0.041(2) -0.0096(16) 0.0014(16) -0.0104(16)
C65 0.038(2) 0.030(2) 0.050(2) -0.0172(18) -0.0073(18) -0.0083(17)
C66 0.036(2) 0.037(2) 0.067(3) -0.011(2) -0.006(2) -0.0207(19)
C67 0.034(2) 0.059(3) 0.059(3) -0.009(2) 0.008(2) -0.029(2)
C68 0.041(2) 0.055(3) 0.038(2) -0.0100(19) 0.0077(18) -0.027(2)
C69 0.038(2) 0.040(2) 0.0300(19) 0.0007(16) -0.0094(16) -0.0148(18)
C70 0.042(2) 0.045(2) 0.039(2) 0.0015(19) 0.0069(19) -0.0115(19)
C71 0.043(2) 0.039(2) 0.064(3) -0.004(2) 0.015(2) -0.007(2)
C72 0.056(3) 0.037(2) 0.043(2) 0.0107(18) -0.006(2) -0.014(2)
C73 0.144(5) 0.054(2) 0.034(2) 0.0023(18) 0.020(3) -0.013(3)
C74 0.092(4) 0.038(2) 0.038(2) -0.0083(19) 0.005(2) -0.010(2)
C75 0.046(2) 0.042(2) 0.039(2) -0.0099(18) -0.0109(18) -0.0221(19)
C76 0.063(3) 0.057(3) 0.049(3) -0.021(2) -0.002(2) -0.032(2)
C77 0.107(4) 0.074(4) 0.058(3) -0.029(3) -0.008(3) -0.051(3)
C78 0.094(4) 0.088(4) 0.069(3) -0.010(3) -0.022(3) -0.067(3)
C79 0.047(3) 0.089(4) 0.084(4) -0.013(3) -0.012(3) -0.040(3)
C80 0.046(2) 0.059(3) 0.060(3) -0.015(2) -0.004(2) -0.029(2)
C81 0.041(2) 0.058(3) 0.054(3) -0.026(2) 0.008(2) -0.027(2)
C82 0.043(3) 0.088(4) 0.090(4) -0.047(3) 0.029(3) -0.033(3)
C83 0.078(4) 0.109(5) 0.164(6) -0.097(5) 0.074(4) -0.050(4)
C84 0.121(5) 0.118(5) 0.157(6) -0.112(5) 0.094(5) -0.087(4)
C85 0.074(3) 0.072(3) 0.084(3) -0.052(3) 0.044(3) -0.055(3)
N11 0.129(5) 0.121(5) 0.177(7) -0.002(5) -0.047(5) -0.085(5)
C86 0.088(4) 0.085(4) 0.104(5) -0.013(4) -0.032(4) -0.035(4)
C87 0.115(5) 0.081(4) 0.101(5) -0.008(4) -0.020(4) -0.045(4)

loop_
_atom_type_symbol
_atom_type_description
_atom_type_scat_dispersion_real
_atom_type_scat_dispersion_imag
_atom_type_scat_source
C C 0.0033 0.0016 'International Tables Vol C Tables 4.2.6.8 and 6.1.1.4'
H H 0.0000 0.0000 'International Tables Vol C Tables 4.2.6.8 and 6.1.1.4'
F F 0.0171 0.0103 'International Tables Vol C Tables 4.2.6.8 and 6.1.1.4'
Fe Fe 0.3463 0.8444 'International Tables Vol C Tables 4.2.6.8 and 6.1.1.4'
N N 0.0061 0.0033 'International Tables Vol C Tables 4.2.6.8 and 6.1.1.4'

loop_
_geom_angle_atom_site_label_1
_geom_angle_atom_site_label_2
_geom_angle_atom_site_label_3
_geom_angle
_geom_angle_site_symmetry_1
_geom_angle_site_symmetry_3
_geom_angle_publ_flag
N4 Fe1 N3 81.27(12) . . ?
N4 Fe1 N2 160.86(13) . . ?
N3 Fe1 N2 90.19(12) . . ?
N4 Fe1 N1 89.56(12) . . ?
N3 Fe1 N1 161.93(14) . . ?
N2 Fe1 N1 93.67(12) . . ?
N4 Fe1 N5 105.01(12) . . ?
N3 Fe1 N5 101.55(12) . . ?
N2 Fe1 N5 93.44(13) . . ?
N1 Fe1 N5 95.83(14) . . ?
N8 Fe2 N9 81.47(12) . . ?
N8 Fe2 N6 161.79(12) . . ?
N9 Fe2 N6 89.54(11) . . ?
N8 Fe2 N7 89.65(12) . . ?
N9 Fe2 N7 162.52(12) . . ?
N6 Fe2 N7 94.58(12) . . ?
N8 Fe2 N10 98.43(12) . . ?
N9 Fe2 N10 102.87(12) . . ?
N6 Fe2 N10 99.00(12) . . ?
N7 Fe2 N10 93.27(12) . . ?
C5 N1 C2 107.7(3) . . ?
C5 N1 Fe1 125.1(2) . . ?
C2 N1 Fe1 127.0(2) . . ?
C7 N2 C10 106.6(3) . . ?
C7 N2 Fe1 124.6(2) . . ?
C10 N2 Fe1 126.2(2) . . ?
C12 N3 C15 109.6(3) . . ?
C12 N3 Fe1 133.8(2) . . ?
C15 N3 Fe1 116.5(2) . . ?
C19 N4 C16 109.1(3) . . ?
C19 N4 Fe1 134.0(2) . . ?
C16 N4 Fe1 116.9(2) . . ?
C38 N5 C42 118.4(4) . . ?
C38 N5 Fe1 120.2(3) . . ?
C42 N5 Fe1 121.1(3) . . ?
C47 N6 C44 107.3(3) . . ?
C47 N6 Fe2 125.2(2) . . ?
C44 N6 Fe2 127.1(2) . . ?
C49 N7 C52 107.2(3) . . ?
C49 N7 Fe2 125.2(2) . . ?
C52 N7 Fe2 126.4(2) . . ?
C57 N8 C54 108.8(3) . . ?
C57 N8 Fe2 117.2(2) . . ?
C54 N8 Fe2 133.9(2) . . ?
C58 N9 C61 109.3(3) . . ?
C58 N9 Fe2 116.1(2) . . ?
C61 N9 Fe2 134.6(2) . . ?
C85 N10 C81 117.3(3) . . ?
C85 N10 Fe2 122.1(3) . . ?
C81 N10 Fe2 120.5(3) . . ?
C2 C1 C19 123.0(3) . . ?
C2 C1 C20 118.8(3) . . ?
C19 C1 C20 118.2(3) . . ?
C1 C2 N1 125.6(3) . . ?
C1 C2 C3 126.7(3) . . ?
N1 C2 C3 107.6(3) . . ?
C4 C3 C2 108.1(3) . . ?
C3 C4 C5 107.7(4) . . ?
N1 C5 C6 123.5(3) . . ?
N1 C5 C4 108.9(3) . . ?
C6 C5 C4 127.6(4) . . ?
C7 C6 C5 124.9(3) . . ?
C7 C6 C26 118.2(3) . . ?
C5 C6 C26 116.8(3) . . ?
N2 C7 C6 123.3(3) . . ?
N2 C7 C8 108.9(3) . . ?
C6 C7 C8 127.8(3) . . ?
C9 C8 C7 107.6(3) . . ?
C8 C9 C10 108.7(3) . . ?
C11 C10 N2 125.4(3) . . ?
C11 C10 C9 126.4(3) . . ?
N2 C10 C9 108.2(3) . . ?
C10 C11 C12 122.8(3) . . ?
C10 C11 C32 116.0(3) . . ?
C12 C11 C32 121.1(3) . . ?
N3 C12 C11 119.6(3) . . ?
N3 C12 C13 107.4(3) . . ?
C11 C12 C13 133.0(3) . . ?
C14 C13 C12 106.6(3) . . ?
C14 C13 C60 126.3(3) . . ?
C12 C13 C60 126.7(3) . . ?
C13 C14 C15 108.3(3) . . ?
N3 C15 C16 112.7(3) . . ?
N3 C15 C14 108.0(3) . . ?
C16 C15 C14 138.8(3) . . ?
N4 C16 C15 111.9(3) . . ?
N4 C16 C17 107.6(3) . . ?
C15 C16 C17 140.1(3) . . ?
C18 C17 C16 107.5(3) . . ?
C17 C18 C19 108.2(3) . . ?
N4 C19 C1 120.0(3) . . ?
N4 C19 C18 107.5(3) . . ?
C1 C19 C18 132.4(3) . . ?
C21 C20 C25 116.0(3) . . ?
C21 C20 C1 122.8(4) . . ?
C25 C20 C1 121.3(3) . . ?
F1 C21 C20 119.5(3) . . ?
F1 C21 C22 117.5(4) . . ?
C20 C21 C22 123.0(4) . . ?
F2 C22 C23 120.3(3) . . ?
F2 C22 C21 120.2(4) . . ?
C23 C22 C21 119.5(4) . . ?
F3 C23 C22 120.6(4) . . ?
F3 C23 C24 119.9(4) . . ?
C22 C23 C24 119.5(4) . . ?
F4 C24 C25 120.9(4) . . ?
F4 C24 C23 119.3(4) . . ?
C25 C24 C23 119.8(4) . . ?
F5 C25 C24 118.2(4) . . ?
F5 C25 C20 119.6(3) . . ?
C24 C25 C20 122.3(4) . . ?
C31 C26 C27 116.0(4) . . ?
C31 C26 C6 123.6(4) . . ?
C27 C26 C6 120.4(4) . . ?
F6 C27 C26 120.1(4) . . ?
F6 C27 C28 117.3(4) . . ?
C26 C27 C28 122.6(4) . . ?
F7 C28 C29 120.3(4) . . ?
F7 C28 C27 120.2(5) . . ?
C29 C28 C27 119.5(5) . . ?
F8 C29 C30 120.6(5) . . ?
F8 C29 C28 120.0(5) . . ?
C30 C29 C28 119.4(4) . . ?
F9 C30 C29 119.7(4) . . ?
F9 C30 C31 120.1(5) . . ?
C29 C30 C31 120.2(4) . . ?
F10 C31 C26 120.6(4) . . ?
F10 C31 C30 117.2(4) . . ?
C26 C31 C30 122.3(5) . . ?
C37 C32 C33 115.9(3) . . ?
C37 C32 C11 120.3(3) . . ?
C33 C32 C11 123.7(3) . . ?
F11 C33 C34 117.5(3) . . ?
F11 C33 C32 120.3(3) . . ?
C34 C33 C32 122.2(4) . . ?
F12 C34 C35 119.6(3) . . ?
F12 C34 C33 120.1(4) . . ?
C35 C34 C33 120.4(4) . . ?
F13 C35 C34 120.0(4) . . ?
F13 C35 C36 120.7(4) . . ?
C34 C35 C36 119.3(3) . . ?
F14 C36 C35 120.3(4) . . ?
F14 C36 C37 120.0(4) . . ?
C35 C36 C37 119.7(4) . . ?
F15 C37 C32 119.6(3) . . ?
F15 C37 C36 117.9(4) . . ?
C32 C37 C36 122.5(4) . . ?
N5 C38 C39 122.6(4) . . ?
C38 C39 C40 118.5(5) . . ?
C41 C40 C39 118.5(5) . . ?
C40 C41 C42 120.4(5) . . ?
N5 C42 C41 121.6(5) . . ?
N6 C44 C62 125.1(3) . . ?
N6 C44 C45 108.2(3) . . ?
C62 C44 C45 126.7(3) . . ?
C46 C45 C44 108.2(3) . . ?
C45 C46 C47 107.5(3) . . ?
N6 C47 C48 123.8(3) . . ?
N6 C47 C46 108.8(3) . . ?
C48 C47 C46 127.4(3) . . ?
C49 C48 C47 125.1(3) . . ?
C49 C48 C69 117.6(3) . . ?
C47 C48 C69 117.2(3) . . ?
N7 C49 C48 123.7(3) . . ?
N7 C49 C50 108.9(3) . . ?
C48 C49 C50 127.3(3) . . ?
C51 C50 C49 107.7(3) . . ?
C50 C51 C52 108.2(3) . . ?
C53 C52 N7 124.5(3) . . ?
C53 C52 C51 127.4(3) . . ?
N7 C52 C51 108.0(3) . . ?
C52 C53 C54 123.8(3) . . ?
C52 C53 C75 118.9(3) . . ?
C54 C53 C75 117.3(3) . . ?
N8 C54 C53 119.7(3) . . ?
N8 C54 C55 107.3(3) . . ?
C53 C54 C55 133.0(3) . . ?
C56 C55 C54 108.5(3) . . ?
C55 C56 C57 106.9(3) . . ?
N8 C57 C58 111.5(3) . . ?
N8 C57 C56 108.5(3) . . ?
C58 C57 C56 139.9(3) . . ?
N9 C58 C57 113.1(3) . . ?
N9 C58 C59 108.3(3) . . ?
C57 C58 C59 138.6(3) . . ?
C60 C59 C58 107.8(3) . . ?
C59 C60 C61 107.4(3) . . ?
C59 C60 C13 126.9(3) . . ?
C61 C60 C13 125.7(3) . . ?
N9 C61 C62 118.9(3) . . ?
N9 C61 C60 107.1(3) . . ?
C62 C61 C60 133.9(3) . . ?
C44 C62 C61 123.6(3) . . ?
C44 C62 C63 115.9(3) . . ?
C61 C62 C63 120.5(3) . . ?
C68 C63 C64 115.8(3) . . ?
C68 C63 C62 122.2(3) . . ?
C64 C63 C62 122.0(3) . . ?
F16 C64 C65 117.7(3) . . ?
F16 C64 C63 119.7(3) . . ?
C65 C64 C63 122.6(3) . . ?
F17 C65 C64 120.4(4) . . ?
F17 C65 C66 119.9(3) . . ?
C64 C65 C66 119.7(4) . . ?
F18 C66 C67 120.9(4) . . ?
F18 C66 C65 119.6(4) . . ?
C67 C66 C65 119.5(3) . . ?
F19 C67 C66 119.2(4) . . ?
F19 C67 C68 121.2(4) . . ?
C66 C67 C68 119.6(4) . . ?
F20 C68 C63 119.3(3) . . ?
F20 C68 C67 117.8(3) . . ?
C63 C68 C67 122.8(4) . . ?
C74 C69 C70 115.5(4) . . ?
C74 C69 C48 122.1(4) . . ?
C70 C69 C48 122.4(3) . . ?
F25A C70 C71 118.7(8) . . ?
C71 C70 F25 117.0(7) . . ?
F25A C70 C69 118.2(8) . . ?
C71 C70 C69 122.5(4) . . ?
F25 C70 C69 120.1(7) . . ?
F24A C71 C72 118.1(9) . . ?
F24A C71 C70 121.2(9) . . ?
C72 C71 C70 119.3(4) . . ?
C72 C71 F24 119.1(6) . . ?
C70 C71 F24 121.3(7) . . ?
C73 C72 F23 120.2(4) . . ?
C73 C72 C71 119.8(4) . . ?
F23 C72 C71 120.0(4) . . ?
F22A C73 C72 118.5(6) . . ?
C72 C73 F22 118.5(6) . . ?
F22A C73 C74 119.3(6) . . ?
C72 C73 C74 119.5(4) . . ?
F22 C73 C74 119.6(6) . . ?
F21A C74 C69 117.9(8) . . ?
F21A C74 C73 118.0(8) . . ?
C69 C74 C73 123.4(4) . . ?
C69 C74 F21 117.9(8) . . ?
C73 C74 F21 116.9(9) . . ?
C80 C75 C76 116.6(4) . . ?
C80 C75 C53 121.9(4) . . ?
C76 C75 C53 121.2(4) . . ?
F26 C76 C77 118.1(4) . . ?
F26 C76 C75 119.9(4) . . ?
C77 C76 C75 122.1(5) . . ?
F27 C77 C76 121.0(6) . . ?
F27 C77 C78 119.1(5) . . ?
C76 C77 C78 119.9(5) . . ?
F28 C78 C77 120.3(6) . . ?
F28 C78 C79 120.3(6) . . ?
C77 C78 C79 119.4(4) . . ?
F29 C79 C80 121.4(5) . . ?
F29 C79 C78 119.3(5) . . ?
C80 C79 C78 119.3(5) . . ?
F30 C80 C79 117.8(4) . . ?
F30 C80 C75 119.4(4) . . ?
C79 C80 C75 122.7(5) . . ?
N10 C81 C82 123.5(4) . . ?
C81 C82 C83 118.1(4) . . ?
C82 C83 C84 119.4(5) . . ?
C85 C84 C83 118.2(5) . . ?
N10 C85 C84 123.4(4) . . ?
N11 C86 C87 175.5(8) . . ?
N12 C88 C89 165.0(19) . . ?
C92 C91 C90 120.0 . . ?
C93 C92 C91 120.0 . . ?
C92 C93 C94 120.0 . . ?
C93 C94 N13 120.0 . . ?
C90 N13 C94 120.0 . . ?
N13 C90 C91 120.0 . . ?
N14 C99 C98 120.0 . . ?
C95 N14 C99 120.0 . . ?
N14 C95 C96 120.0 . . ?
C97 C96 C95 120.0 . . ?
C96 C97 C98 120.0 . . ?
C97 C98 C99 120.0 . . ?

loop_
_geom_bond_atom_site_label_1
_geom_bond_atom_site_label_2
_geom_bond_distance
_geom_bond_site_symmetry_2
_geom_bond_publ_flag
Fe1 N4 1.880(3) . ?
Fe1 N3 1.885(3) . ?
Fe1 N2 1.890(3) . ?
Fe1 N1 1.907(3) . ?
Fe1 N5 2.146(3) . ?
Fe2 N8 1.872(3) . ?
Fe2 N9 1.882(3) . ?
Fe2 N6 1.900(3) . ?
Fe2 N7 1.907(3) . ?
Fe2 N10 2.136(3) . ?
F1 C21 1.344(4) . ?
F2 C22 1.341(5) . ?
F3 C23 1.343(4) . ?
F4 C24 1.330(5) . ?
F5 C25 1.335(5) . ?
F6 C27 1.340(5) . ?
F7 C28 1.323(5) . ?
F8 C29 1.329(5) . ?
F9 C30 1.344(5) . ?
F10 C31 1.331(5) . ?
F11 C33 1.332(4) . ?
F12 C34 1.352(4) . ?
F13 C35 1.336(4) . ?
F14 C36 1.343(5) . ?
F15 C37 1.333(4) . ?
F16 C64 1.339(4) . ?
F17 C65 1.342(4) . ?
F18 C66 1.337(4) . ?
F19 C67 1.331(4) . ?
F20 C68 1.341(5) . ?
F21 C74 1.439(17) . ?
F21A C74 1.314(15) . ?
F22 C73 1.376(10) . ?
F22A C73 1.394(9) . ?
F23 C72 1.341(4) . ?
F24 C71 1.381(12) . ?
F24A C71 1.245(15) . ?
F25 C70 1.376(12) . ?
F25A C70 1.279(13) . ?
F26 C76 1.338(5) . ?
F27 C77 1.337(6) . ?
F28 C78 1.342(5) . ?
F29 C79 1.337(6) . ?
F30 C80 1.328(5) . ?
N1 C5 1.375(5) . ?
N1 C2 1.395(5) . ?
N2 C7 1.381(4) . ?
N2 C10 1.404(4) . ?
N3 C12 1.373(4) . ?
N3 C15 1.377(4) . ?
N4 C19 1.368(4) . ?
N4 C16 1.379(4) . ?
N5 C38 1.330(5) . ?
N5 C42 1.342(5) . ?
N6 C47 1.380(4) . ?
N6 C44 1.399(4) . ?
N7 C49 1.371(4) . ?
N7 C52 1.409(4) . ?
N8 C57 1.373(4) . ?
N8 C54 1.375(4) . ?
N9 C58 1.372(4) . ?
N9 C61 1.374(4) . ?
N10 C85 1.316(5) . ?
N10 C81 1.342(5) . ?
C1 C2 1.395(5) . ?
C1 C19 1.399(5) . ?
C1 C20 1.487(5) . ?
C2 C3 1.435(5) . ?
C3 C4 1.357(6) . ?
C4 C5 1.425(5) . ?
C5 C6 1.402(5) . ?
C6 C7 1.391(5) . ?
C6 C26 1.503(5) . ?
C7 C8 1.432(5) . ?
C8 C9 1.345(5) . ?
C9 C10 1.418(5) . ?
C10 C11 1.402(5) . ?
C11 C12 1.411(5) . ?
C11 C32 1.490(5) . ?
C12 C13 1.445(5) . ?
C13 C14 1.392(5) . ?
C13 C60 1.469(4) . ?
C14 C15 1.405(5) . ?
C15 C16 1.404(5) . ?
C16 C17 1.417(5) . ?
C17 C18 1.368(5) . ?
C18 C19 1.417(5) . ?
C20 C21 1.362(5) . ?
C20 C25 1.394(5) . ?
C21 C22 1.377(5) . ?
C22 C23 1.364(6) . ?
C23 C24 1.375(6) . ?
C24 C25 1.363(5) . ?
C26 C31 1.377(6) . ?
C26 C27 1.379(6) . ?
C27 C28 1.381(6) . ?
C28 C29 1.370(7) . ?
C29 C30 1.362(7) . ?
C30 C31 1.380(6) . ?
C32 C37 1.379(5) . ?
C32 C33 1.381(5) . ?
C33 C34 1.381(5) . ?
C34 C35 1.361(6) . ?
C35 C36 1.369(6) . ?
C36 C37 1.385(5) . ?
C38 C39 1.379(6) . ?
C39 C40 1.388(7) . ?
C40 C41 1.356(7) . ?
C41 C42 1.372(7) . ?
C44 C62 1.403(5) . ?
C44 C45 1.422(5) . ?
C45 C46 1.364(5) . ?
C46 C47 1.429(5) . ?
C47 C48 1.406(5) . ?
C48 C49 1.403(5) . ?
C48 C69 1.490(5) . ?
C49 C50 1.424(5) . ?
C50 C51 1.363(5) . ?
C51 C52 1.414(5) . ?
C52 C53 1.396(5) . ?
C53 C54 1.399(5) . ?
C53 C75 1.495(5) . ?
C54 C55 1.411(5) . ?
C55 C56 1.377(5) . ?
C56 C57 1.409(5) . ?
C57 C58 1.407(5) . ?
C58 C59 1.416(5) . ?
C59 C60 1.375(5) . ?
C60 C61 1.443(5) . ?
C61 C62 1.406(5) . ?
C62 C63 1.500(4) . ?
C63 C68 1.379(5) . ?
C63 C64 1.381(5) . ?
C64 C65 1.374(5) . ?
C65 C66 1.381(5) . ?
C66 C67 1.361(6) . ?
C67 C68 1.382(5) . ?
C69 C74 1.342(6) . ?
C69 C70 1.384(6) . ?
C70 C71 1.372(6) . ?
C71 C72 1.363(6) . ?
C72 C73 1.341(7) . ?
C73 C74 1.382(6) . ?
C75 C80 1.380(6) . ?
C75 C76 1.383(6) . ?
C76 C77 1.371(6) . ?
C77 C78 1.377(8) . ?
C78 C79 1.385(8) . ?
C79 C80 1.367(6) . ?
C81 C82 1.356(6) . ?
C82 C83 1.367(7) . ?
C83 C84 1.377(7) . ?
C84 C85 1.364(6) . ?
N11 C86 1.116(8) . ?
C86 C87 1.443(8) . ?
N12 C88 1.253(18) . ?
C88 C89 1.57(2) . ?
C91 C92 1.3900 . ?
C91 C90 1.3900 . ?
C92 C93 1.3900 . ?
C93 C94 1.3900 . ?
C94 N13 1.3900 . ?
N13 C90 1.3900 . ?
C99 N14 1.3900 . ?
C99 C98 1.3900 . ?
N14 C95 1.3900 . ?
C95 C96 1.3900 . ?
C96 C97 1.3900 . ?
C97 C98 1.3900 . ?
